data_7720951
loop_
_publ_author_name
'Eggenweiler, Tim H.'
'Prescimone, Alessandro'
'H&#xe4;ussinger, Daniel'
'Wenger, Oliver S.'

_publ_section_title
;
 Photoactive four-coordinate copper(I) complexes based on chelating
 diimine, diphosphine, and diisocyanide ligands with high excited-state
 energies.
;
_journal_issue 19
_journal_name_full 'Dalton transactions (Cambridge, England : 2003)'
_journal_page_first 7546
_journal_page_last 7553
_journal_paper_doi 10.1039/d6dt00545d
_journal_volume 55
_journal_year 2026
_chemical_formula_moiety 'C92 H96 Cu N4, B F4, 1.9[C4H10O2]'
_chemical_formula_sum 'C99.6 H115 B Cu F4 N4 O3.8'
_chemical_formula_weight 1579.30
_space_group_crystal_system monoclinic
_space_group_IT_number 14
_space_group_name_Hall '-P 2yn'
_space_group_name_H-M_alt 'P 1 21/n 1'
_atom_sites_solution_hydrogens mixed
_atom_sites_solution_primary dual
_audit_creation_date 2023-07-20
_audit_creation_method
;
Olex2 1.5
(compiled 2023.03.06 svn.rbb2c1857 for OlexSys, GUI svn.r6748)
;
_audit_update_record
;
2025-11-11 deposited with the CCDC.	2026-04-23 downloaded from the CCDC.
;
_cell_angle_alpha 90
_cell_angle_beta 104.195(2)
_cell_angle_gamma 90
_cell_formula_units_Z 4
_cell_length_a 14.6955(4)
_cell_length_b 26.9442(7)
_cell_length_c 24.5086(6)
_cell_measurement_reflns_used 73645
_cell_measurement_temperature 150
_cell_measurement_theta_max 57.39
_cell_measurement_theta_min 2.78
_cell_volume 9408.1(4)
_computing_cell_refinement 'X-Area Recipe 1.37.0.0 (STOE, 2021)'
_computing_data_collection 'X-Area Pilatus3_SV 1.31.186.0 (STOE, 2022)'
_computing_data_reduction
;
X-Area Integrate 2.5.3.0 (STOE, 2021)
X-Area LANA 2.7.5.0 (STOE, 2022)
;
_computing_molecular_graphics 'Olex2 1.5 (Dolomanov et al., 2009)'
_computing_publication_material 'Olex2 1.5 (Dolomanov et al., 2009)'
_computing_structure_refinement 'SHELXL 2018/3 (Sheldrick, 2015)'
_computing_structure_solution 'SHELXT 2018/2 (Sheldrick, 2018)'
_diffrn_ambient_temperature 150
_diffrn_detector Pilatus300K
_diffrn_detector_area_resol_mean 5.81
_diffrn_detector_type 'DECTRIS PILATUS 300K'
_diffrn_measured_fraction_theta_full 0.999
_diffrn_measured_fraction_theta_max 0.999
_diffrn_measurement_details
;
 6791 frames, detector distance = 60 mm
;
_diffrn_measurement_device 'Eulerian 4-circle diffractometer'
_diffrn_measurement_device_type 'STOE STADIVARI'
_diffrn_measurement_method 'rotation method, \w scans'
_diffrn_radiation_collimation '1.2 0.6 mm diameter'
_diffrn_radiation_monochromator 'Graded multilayer mirror'
_diffrn_radiation_polarisn_norm 0
_diffrn_radiation_probe x-ray
_diffrn_radiation_type GaK\a
_diffrn_radiation_wavelength 1.34143
_diffrn_reflns_av_R_equivalents 0.1520
_diffrn_reflns_av_unetI/netI 0.0816
_diffrn_reflns_Laue_measured_fraction_full 0.999
_diffrn_reflns_Laue_measured_fraction_max 0.999
_diffrn_reflns_limit_h_max 16
_diffrn_reflns_limit_h_min -17
_diffrn_reflns_limit_k_max 28
_diffrn_reflns_limit_k_min -32
_diffrn_reflns_limit_l_max 29
_diffrn_reflns_limit_l_min -25
_diffrn_reflns_number 121082
_diffrn_reflns_point_group_measured_fraction_full 0.999
_diffrn_reflns_point_group_measured_fraction_max 0.999
_diffrn_reflns_theta_full 53.597
_diffrn_reflns_theta_max 54.499
_diffrn_reflns_theta_min 2.785
_diffrn_source 'Metal Jet D2+'
_diffrn_source_current 3.57
_diffrn_source_power 0.250
_diffrn_source_voltage 70
_exptl_absorpt_coefficient_mu 1.543
_exptl_absorpt_correction_T_max 0.6116
_exptl_absorpt_correction_T_min 0.3235
_exptl_absorpt_correction_type multi-scan
_exptl_absorpt_process_details
;
STOE X-Red32, absorption correction by Gaussian integration, analogous to
P. Coppens in: F. R. Ahmed (Editor), "Crystallographic Computing", Munksgaard,
Copenhagen (1970), 255 - 270. Afterwards scaling of reflection intensities was
performed within STOE LANA. J. Koziskova, F. Hahn, J. Richter, J. Kozisek, Acta
Chimica Slovaca, vol. 9, no. 2, 2016, pp. 136 - 140.
Finally a spherical absorption correction was done within STOE LANA.
;
_exptl_crystal_colour colourless
_exptl_crystal_colour_primary colourless
_exptl_crystal_density_diffrn 1.115
_exptl_crystal_density_method 'not measured'
_exptl_crystal_description block
_exptl_crystal_F_000 3364
_exptl_crystal_size_max 0.2
_exptl_crystal_size_mid 0.19
_exptl_crystal_size_min 0.17
_exptl_crystal_size_rad 0.190
_refine_diff_density_max 1.173
_refine_diff_density_min -1.302
_refine_diff_density_rms 0.136
_refine_ls_extinction_method none
_refine_ls_goodness_of_fit_ref 1.157
_refine_ls_hydrogen_treatment constr
_refine_ls_matrix_type full
_refine_ls_number_parameters 942
_refine_ls_number_reflns 17611
_refine_ls_number_restraints 135
_refine_ls_restrained_S_all 1.156
_refine_ls_R_factor_all 0.1416
_refine_ls_R_factor_gt 0.1173
_refine_ls_shift/su_max 0.000
_refine_ls_shift/su_mean 0.000
_refine_ls_structure_factor_coef Fsqd
_refine_ls_weighting_details 'w=1/[\s^2^(Fo^2^)+(0.0900P)^2^+35.0000P] where P=(Fo^2^+2Fc^2^)/3'
_refine_ls_weighting_scheme calc
_refine_ls_wR_factor_gt 0.2730
_refine_ls_wR_factor_ref 0.2883
_reflns_Friedel_coverage 0.000
_reflns_number_gt 13331
_reflns_number_total 17611
_reflns_threshold_expression 'I > 2\s(I)'
_cod_data_source_file d6dt00545d2.cif
_cod_data_source_block egh084b_150k
_cod_depositor_comments 'Adding full bibliography for 7720951--7720954.cif.'
_cod_original_formula_sum 'C99.60 H115 B Cu F4 N4 O3.80'
_cod_database_code 7720951
_shelx_shelxl_version_number 2018/3
_shelx_space_group_comment
;
The symmetry employed for this shelxl refinement is uniquely defined
by the following loop, which should always be used as a source of
symmetry information in preference to the above space-group names.
They are only intended as comments.
;
_shelx_estimated_absorpt_t_max 0.779
_shelx_estimated_absorpt_t_min 0.748
_olex2_refinement_description
;
1. Fixed Uiso
 At 1.2 times of:
  All C(H) groups
 At 1.5 times of:
  All C(H,H,H) groups
2. Uiso/Uaniso restraints and constraints
C31 \\sim C30 \\sim C29 \\sim C28 \\sim C27 \\sim C26 \\sim C25 \\sim C24 \\sim
C32: within 2A with sigma of 0.04 and sigma for terminal atoms of 0.08 within 2A
Uanis(C30) \\sim Ueq, Uanis(C32) \\sim Ueq, Uanis(C31) \\sim Ueq: with sigma of
0.005 and sigma for terminal atoms of 0.02
3. Rigid body (RIGU) restrains
 C30, C29, C28, C27, C31, C26, C25, C24, C32
 with sigma for 1-2 distances of 0.004 and sigma for 1-3 distances of 0.004
4.a Riding coordinates:
 C91(H91A,H91B,H91C)
4.b Aromatic/amide H refined with riding coordinates:
 C35(H35), C51(H51), C7(H7), C9(H9), C69(H69), C59(H59), C53(H53), C12(H12),
 C73(H73), C33(H33), C17(H17), C34(H34), C77(H77), C19(H19), C79(H79), C71(H71),
  C70(H70), C57(H57), C44(H44), C42(H42), C88(H88), C26(H26), C86(H86), C28(H28)
4.c Idealised Me refined as rotating group:
 C63(H63A,H63B,H63C), C65(H65A,H65B,H65C), C48(H48A,H48B,H48C), C46(H46A,H46B,
 H46C), C67(H67A,H67B,H67C), C61(H61A,H61B,H61C), C62(H62A,H62B,H62C), C47(H47A,
 H47B,H47C), C21(H21A,H21B,H21C), C66(H66A,H66B,H66C), C37(H37A,H37B,H37C),
 C81(H81A,H81B,H81C), C83(H83A,H83B,H83C), C39(H39A,H39B,H39C), C90(H90A,H90B,
 H90C), C23(H23A,H23B,H23C), C22(H22A,H22B,H22C), C92(H92A,H92B,H92C), C31(H31A,
 H31B,H31C), C38(H38A,H38B,H38C), C32(H32A,H32B,H32C), C82(H82A,H82B,H82C),
 C30(H30A,H30B,H30C)
;
_smtbx_masks_void_probe_radius 1.2
_smtbx_masks_void_truncation_radius 1.2
_olex2_date_sample_data_collection 2023-07-19
_olex2_date_sample_submission 2023-07-18
_olex2_diffrn_ambient_temperature_device 'Oxford Cryosystems'
_olex2_exptl_crystal_mounting_method 'The crystal was mounted on a MITIGEN holder in perfluoroether oil'
_olex2_submission_original_sample_id EGH084_150K
_olex2_submission_special_instructions 'No special instructions were received'
_stoe_detector_distance '60.0 mm'
_stoe_detector_pixelsize_x '0.172 mm'
_stoe_detector_pixelsize_y '0.172 mm'
_stoe_detector_size_x '8.4 cm'
_stoe_detector_size_y '10.6 cm'
_stoe_evaluation_integration_a 8.0
_stoe_evaluation_integration_b 0.1
_stoe_evaluation_integration_ems 0.014
_stoe_evaluation_lana_bis_l_even_max -
_stoe_evaluation_lana_bis_l_odd_max -
_stoe_evaluation_lana_bos_l_even_max 4
_stoe_evaluation_lana_bos_l_odd_max 1
_stoe_evaluation_lana_completeness 100.0
_stoe_evaluation_lana_dxs_max_order 1
_stoe_evaluation_lana_dys_max_order 1
_stoe_evaluation_lana_fs_max_order 3
_stoe_evaluation_lana_max_2theta_available 118.3
_stoe_evaluation_lana_max_2theta_desired 109.0
_stoe_evaluation_lana_mean_redundancy 6.9
_stoe_evaluation_lana_number_refls_after_or 121099
_stoe_evaluation_lana_number_refls_outliers 52924
_stoe_evaluation_lana_number_refls_total 174023
_stoe_evaluation_lana_number_refls_unique 17618
_stoe_evaluation_lana_number_refls_written 121099
_stoe_evaluation_lana_or_c1 0.035
_stoe_evaluation_lana_or_c2 0
_stoe_evaluation_lana_or_c3 0
_stoe_evaluation_lana_or_c4 0.7
_stoe_evaluation_lana_point_group 2/m
_stoe_evaluation_lana_table
;
#----------------------------------------------------------------------------
2Theta          10.8   22.4   34.0   45.6   57.2   68.8   80.4   92.0  103.6
#----------------------------------------------------------------------------
<Resolution>    6.21   3.31   2.26   1.67   1.40   1.19   1.04   0.93   0.86
N(total)         614   2079   4550  12098  30306  31035  33118  33499  26724
<Redundancy>     4.1    3.7    3.7    5.8   10.1    8.0    7.4    6.8    5.4
Complet. [%%]   100.0  100.0   99.8   99.9  100.0  100.0  100.0  100.0   99.9
<I/sigma>      372.0  198.2   80.7   31.4   16.9   10.5    5.5    2.8    2.1
R(int)         0.121  0.110  0.147  0.141  0.121  0.126  0.177  0.266  0.309
#----------------------------------------------------------------------------
;
_stoe_measurement_identifier EGH084B_150K
_stoe_measurement_max_exposure_per_frame '10.0 s'
_stoe_measurement_mean_exposure_per_frame '8.6 s'
_stoe_measurement_min_exposure_per_frame '2.5 s'
_stoe_measurement_total_exposure_time '16.1 h'
_stoe_measurement_total_frame_number 6791
_stoe_measurement_total_run_number 32
_stoe_measurement_tube_power '250 W'

loop_
_space_group_symop_operation_xyz
'x, y, z'
'-x+1/2, y+1/2, -z+1/2'
'-x, -y, -z'
'x-1/2, -y-1/2, z-1/2'

loop_
_atom_site_label
_atom_site_type_symbol
_atom_site_fract_x
_atom_site_fract_y
_atom_site_fract_z
_atom_site_U_iso_or_equiv
_atom_site_adp_type
_atom_site_occupancy
_atom_site_site_symmetry_order
_atom_site_calc_flag
_atom_site_refinement_flags_posn
_atom_site_refinement_flags_adp
_atom_site_refinement_flags_occupancy
_atom_site_disorder_assembly
_atom_site_disorder_group
Cu1 Cu 0.33889(5) 0.49544(2) 0.67233(3) 0.0272(2) Uani 1 1 d . . . . .
N1 N 0.4228(3) 0.39634(13) 0.64704(17) 0.0264(8) Uani 1 1 d . . . . .
N4 N 0.4498(3) 0.58985(13) 0.65945(18) 0.0287(9) Uani 1 1 d . . . . .
N3 N 0.1625(3) 0.55180(13) 0.61078(17) 0.0273(9) Uani 1 1 d . . . . .
F1 F 0.0399(3) 0.72972(16) 0.29163(17) 0.0706(11) Uani 1 1 d . . . . .
F4 F 0.0877(4) 0.67269(14) 0.35824(19) 0.0822(14) Uani 1 1 d . . . . .
N2 N 0.3122(3) 0.45470(14) 0.78567(18) 0.0294(9) Uani 1 1 d . . . . .
C14 C 0.2875(3) 0.37550(16) 0.8243(2) 0.0263(10) Uani 1 1 d . . . . .
C6 C 0.5380(3) 0.34138(17) 0.6236(2) 0.0267(10) Uani 1 1 d . . . . .
C49 C 0.0862(3) 0.58252(15) 0.58798(19) 0.0241(9) Uani 1 1 d . . . . .
C56 C -0.0053(3) 0.47951(17) 0.6227(2) 0.0296(10) Uani 1 1 d . . . . .
C50 C 0.0980(3) 0.62304(15) 0.5545(2) 0.0232(9) Uani 1 1 d . . . . .
C1 C 0.3889(3) 0.43453(17) 0.6500(2) 0.0281(10) Uani 1 1 d . . . . .
C10 C 0.4173(3) 0.30967(16) 0.6680(2) 0.0247(9) Uani 1 1 d . . . . .
C5 C 0.4604(3) 0.34858(16) 0.6467(2) 0.0262(10) Uani 1 1 d . . . . .
C54 C -0.0010(3) 0.57020(16) 0.5984(2) 0.0269(10) Uani 1 1 d . . . . .
F2 F 0.1768(3) 0.73944(19) 0.3584(3) 0.107(2) Uani 1 1 d . . . . .
F3 F 0.0390(4) 0.7471(2) 0.3798(2) 0.0965(16) Uani 1 1 d . . . . .
C13 C 0.2730(3) 0.34950(15) 0.7692(2) 0.0253(10) Uani 1 1 d . . . . .
C35 C 0.2524(3) 0.29139(17) 0.6736(2) 0.0262(10) Uani 1 1 d . . . . .
H35 H 0.245565 0.270696 0.641452 0.031 Uiso 1 1 calc R U . . .
C4 C 0.4191(3) 0.55195(17) 0.6684(2) 0.0283(10) Uani 1 1 d . . . . .
C51 C 0.0177(3) 0.65077(16) 0.5306(2) 0.0265(10) Uani 1 1 d . . . . .
H51 H 0.023585 0.678590 0.507893 0.032 Uiso 1 1 calc R U . . .
C8 C 0.5287(3) 0.25261(16) 0.6422(2) 0.0270(10) Uani 1 1 d . . . . .
C15 C 0.3043(3) 0.42629(16) 0.8319(2) 0.0267(10) Uani 1 1 d . . . . .
C68 C 0.1878(3) 0.63715(16) 0.5421(2) 0.0258(10) Uani 1 1 d . . . . .
C7 C 0.5698(3) 0.29341(17) 0.6231(2) 0.0291(10) Uani 1 1 d . . . . .
H7 H 0.623315 0.287792 0.608675 0.035 Uiso 1 1 calc R U . . .
C24 C 0.3275(4) 0.50419(18) 0.8910(2) 0.0368(11) Uani 1 1 d . U . . .
C72 C 0.3530(3) 0.66009(15) 0.5701(2) 0.0263(10) Uani 1 1 d . . . . .
C9 C 0.4518(3) 0.26196(16) 0.6648(2) 0.0269(10) Uani 1 1 d . . . . .
H9 H 0.422132 0.234899 0.678307 0.032 Uiso 1 1 calc R U . . .
C55 C -0.0091(3) 0.52904(16) 0.6380(2) 0.0268(10) Uani 1 1 d . . . . .
C69 C 0.1867(3) 0.65063(17) 0.4870(2) 0.0297(10) Uani 1 1 d . . . . .
H69 H 0.130147 0.647581 0.458473 0.036 Uiso 1 1 calc R U . . .
C60 C -0.0195(3) 0.54151(18) 0.6918(2) 0.0316(11) Uani 1 1 d . . . . .
C16 C 0.3167(3) 0.44948(17) 0.8843(2) 0.0315(11) Uani 1 1 d . . . . .
C59 C -0.0218(3) 0.50360(19) 0.7294(2) 0.0333(11) Uani 1 1 d . . . . .
H59 H -0.027521 0.511891 0.766047 0.040 Uiso 1 1 calc R U . . .
C18 C 0.2993(4) 0.36854(18) 0.9255(2) 0.0323(11) Uani 1 1 d . . . . .
C40 C 0.5824(3) 0.38358(17) 0.6010(2) 0.0281(10) Uani 1 1 d . . . . .
C52 C -0.0695(3) 0.63952(16) 0.5385(2) 0.0267(10) Uani 1 1 d . . . . .
C11 C 0.3356(3) 0.31678(16) 0.6938(2) 0.0258(10) Uani 1 1 d . . . . .
C53 C -0.0775(3) 0.59922(16) 0.5725(2) 0.0279(10) Uani 1 1 d . . . . .
H53 H -0.137446 0.591278 0.578243 0.033 Uiso 1 1 calc R U . . .
C12 C 0.3457(3) 0.34688(15) 0.7420(2) 0.0234(9) Uani 1 1 d . . . . .
H12 H 0.401840 0.365252 0.755852 0.028 Uiso 1 1 calc R U . . .
C75 C 0.4893(3) 0.63603(16) 0.6537(2) 0.0278(10) Uani 1 1 d . . . . .
C73 C 0.2721(3) 0.64148(15) 0.5833(2) 0.0244(9) Uani 1 1 d . . . . .
H73 H 0.274421 0.631638 0.620865 0.029 Uiso 1 1 calc R U . . .
C74 C 0.4430(3) 0.67020(16) 0.6125(2) 0.0287(10) Uani 1 1 d . . . . .
C33 C 0.1903(3) 0.32450(17) 0.7476(2) 0.0290(10) Uani 1 1 d . . . . .
H33 H 0.140347 0.326945 0.765804 0.035 Uiso 1 1 calc R U . . .
C76 C 0.5783(3) 0.64646(17) 0.6900(2) 0.0306(11) Uani 1 1 d . . . . .
C17 C 0.3133(4) 0.41910(18) 0.9300(2) 0.0358(12) Uani 1 1 d . . . . .
H17 H 0.321058 0.434067 0.965917 0.043 Uiso 1 1 calc R U . . .
C34 C 0.1795(3) 0.29556(18) 0.6992(2) 0.0303(10) Uani 1 1 d . . . . .
H34 H 0.121969 0.278834 0.683999 0.036 Uiso 1 1 calc R U . . .
C77 C 0.6165(4) 0.69286(18) 0.6866(2) 0.0346(11) Uani 1 1 d . . . . .
H77 H 0.674733 0.700834 0.711903 0.041 Uiso 1 1 calc R U . . .
C58 C -0.0161(4) 0.45377(19) 0.7157(2) 0.0368(12) Uani 1 1 d . . . . .
C20 C 0.3019(4) 0.3338(2) 0.9761(2) 0.0407(13) Uani 1 1 d . . . . .
C41 C 0.5404(3) 0.40403(18) 0.5476(2) 0.0332(11) Uani 1 1 d . . . . .
C84 C 0.6306(3) 0.60952(18) 0.7313(2) 0.0308(11) Uani 1 1 d . . . . .
C19 C 0.2836(4) 0.34752(18) 0.8719(2) 0.0322(11) Uani 1 1 d . . . . .
H19 H 0.269747 0.313091 0.867501 0.039 Uiso 1 1 calc R U . . .
C79 C 0.4870(3) 0.71578(17) 0.6116(2) 0.0302(10) Uani 1 1 d . . . . .
H79 H 0.456626 0.739774 0.584924 0.036 Uiso 1 1 calc R U . . .
C71 C 0.3490(3) 0.67345(17) 0.5145(2) 0.0317(11) Uani 1 1 d . . . . .
H71 H 0.403374 0.686128 0.504898 0.038 Uiso 1 1 calc R U . . .
C36 C 0.5689(4) 0.20011(17) 0.6418(2) 0.0345(12) Uani 1 1 d . . . . .
C64 C -0.1577(3) 0.66855(17) 0.5078(2) 0.0315(11) Uani 1 1 d . . . . .
C70 C 0.2664(4) 0.66832(18) 0.4733(2) 0.0318(11) Uani 1 1 d . . . . .
H70 H 0.264433 0.676996 0.435444 0.038 Uiso 1 1 calc R U . . .
C63 C 0.0021(4) 0.46410(19) 0.5644(2) 0.0410(13) Uani 1 1 d . . . . .
H63A H -0.040782 0.484268 0.536055 0.062 Uiso 1 1 calc R U . . .
H63B H -0.014685 0.428986 0.558326 0.062 Uiso 1 1 calc R U . . .
H63C H 0.066639 0.469108 0.561158 0.062 Uiso 1 1 calc R U . . .
C57 C -0.0091(4) 0.44234(18) 0.6616(2) 0.0379(12) Uani 1 1 d . . . . .
H57 H -0.006778 0.408554 0.650932 0.045 Uiso 1 1 calc R U . . .
C78 C 0.5731(4) 0.72842(17) 0.6477(2) 0.0324(11) Uani 1 1 d . . . . .
C3 C 0.2218(4) 0.52468(17) 0.6291(2) 0.0311(11) Uani 1 1 d . . . . .
C85 C 0.6940(4) 0.5772(2) 0.7153(3) 0.0442(14) Uani 1 1 d . . . . .
C43 C 0.6740(4) 0.45831(18) 0.5542(3) 0.0431(14) Uani 1 1 d . . . . .
C44 C 0.7152(4) 0.4380(2) 0.6066(3) 0.0418(13) Uani 1 1 d . . . . .
H44 H 0.774731 0.449932 0.626882 0.050 Uiso 1 1 calc R U . . .
C80 C 0.6115(4) 0.78060(19) 0.6447(2) 0.0401(13) Uani 1 1 d . . . . .
C89 C 0.6222(4) 0.6102(2) 0.7875(2) 0.0421(13) Uani 1 1 d . . . . .
C42 C 0.5863(4) 0.44111(19) 0.5262(3) 0.0425(13) Uani 1 1 d . . . . .
H42 H 0.556538 0.455356 0.490853 0.051 Uiso 1 1 calc R U . . .
C2 C 0.3216(3) 0.47501(16) 0.7457(2) 0.0299(11) Uani 1 1 d . . . . .
C45 C 0.6716(4) 0.40101(19) 0.6300(2) 0.0373(12) Uani 1 1 d . . . . .
C25 C 0.4156(4) 0.5262(2) 0.9062(3) 0.0499(15) Uani 1 1 d . U . . .
C88 C 0.6812(5) 0.5782(2) 0.8254(3) 0.0535(16) Uani 1 1 d . . . . .
H88 H 0.675811 0.577773 0.863256 0.064 Uiso 1 1 calc R U . . .
C65 C -0.2066(4) 0.6376(2) 0.4564(2) 0.0398(12) Uani 1 1 d . . . . .
H65A H -0.163592 0.632558 0.432029 0.060 Uiso 1 1 calc R U . . .
H65B H -0.262803 0.655092 0.435443 0.060 Uiso 1 1 calc R U . . .
H65C H -0.224666 0.605320 0.468946 0.060 Uiso 1 1 calc R U . . .
C48 C 0.4469(4) 0.3855(2) 0.5141(3) 0.0443(14) Uani 1 1 d . . . . .
H48A H 0.448364 0.349207 0.511711 0.066 Uiso 1 1 calc R U . . .
H48B H 0.433522 0.399635 0.476125 0.066 Uiso 1 1 calc R U . . .
H48C H 0.397782 0.395554 0.532610 0.066 Uiso 1 1 calc R U . . .
C46 C 0.7210(4) 0.3790(2) 0.6861(3) 0.0507(15) Uani 1 1 d . . . . .
H46A H 0.674297 0.366701 0.705276 0.076 Uiso 1 1 calc R U . . .
H46B H 0.759586 0.404565 0.709283 0.076 Uiso 1 1 calc R U . . .
H46C H 0.761138 0.351527 0.680135 0.076 Uiso 1 1 calc R U . . .
C67 C -0.2251(4) 0.6756(2) 0.5461(3) 0.0469(14) Uani 1 1 d . . . . .
H67A H -0.250861 0.643359 0.553135 0.070 Uiso 1 1 calc R U . . .
H67B H -0.276351 0.697749 0.527739 0.070 Uiso 1 1 calc R U . . .
H67C H -0.190987 0.690212 0.581916 0.070 Uiso 1 1 calc R U . . .
C87 C 0.7460(4) 0.5477(2) 0.8113(3) 0.0546(17) Uani 1 1 d . . . . .
C29 C 0.2484(5) 0.5341(2) 0.8827(3) 0.0614(19) Uani 1 1 d . U . . .
C27 C 0.3453(5) 0.6077(2) 0.9034(3) 0.0567(16) Uani 1 1 d . U . . .
C61 C -0.0239(5) 0.5948(2) 0.7098(3) 0.0464(14) Uani 1 1 d . . . . .
H61A H 0.032033 0.612506 0.705355 0.070 Uiso 1 1 calc R U . . .
H61B H -0.026507 0.595860 0.749385 0.070 Uiso 1 1 calc R U . . .
H61C H -0.080163 0.610600 0.686466 0.070 Uiso 1 1 calc R U . . .
C26 C 0.4216(5) 0.5774(2) 0.9117(3) 0.0635(19) Uani 1 1 d . U . . .
H26 H 0.482190 0.592122 0.921717 0.076 Uiso 1 1 calc R U . . .
C62 C -0.0167(5) 0.4138(2) 0.7581(3) 0.0510(15) Uani 1 1 d . . . . .
H62A H 0.046780 0.409639 0.782100 0.077 Uiso 1 1 calc R U . . .
H62B H -0.037717 0.382597 0.738575 0.077 Uiso 1 1 calc R U . . .
H62C H -0.059565 0.423166 0.781332 0.077 Uiso 1 1 calc R U . . .
C47 C 0.7257(5) 0.4965(2) 0.5278(4) 0.064(2) Uani 1 1 d . . . . .
H47A H 0.741337 0.525225 0.552820 0.095 Uiso 1 1 calc R U . . .
H47B H 0.685721 0.507089 0.491530 0.095 Uiso 1 1 calc R U . . .
H47C H 0.783561 0.481780 0.521880 0.095 Uiso 1 1 calc R U . . .
C21 C 0.3063(6) 0.3633(3) 1.0300(3) 0.0600(19) Uani 1 1 d . . . . .
H21A H 0.359501 0.386295 1.036567 0.090 Uiso 1 1 calc R U . . .
H21B H 0.314216 0.340390 1.061905 0.090 Uiso 1 1 calc R U . . .
H21C H 0.247924 0.382076 1.026111 0.090 Uiso 1 1 calc R U . . .
C66 C -0.1334(4) 0.7190(2) 0.4874(3) 0.0534(17) Uani 1 1 d . . . . .
H66A H -0.097180 0.738179 0.519344 0.080 Uiso 1 1 calc R U . . .
H66B H -0.191367 0.736859 0.469943 0.080 Uiso 1 1 calc R U . . .
H66C H -0.096104 0.714465 0.459639 0.080 Uiso 1 1 calc R U . . .
C37 C 0.4928(5) 0.1609(2) 0.6386(4) 0.0583(19) Uani 1 1 d . . . . .
H37A H 0.441128 0.167148 0.605488 0.088 Uiso 1 1 calc R U . . .
H37B H 0.469142 0.162602 0.672643 0.088 Uiso 1 1 calc R U . . .
H37C H 0.519096 0.127917 0.635644 0.088 Uiso 1 1 calc R U . . .
C81 C 0.5415(6) 0.8184(2) 0.6549(4) 0.071(2) Uani 1 1 d . . . . .
H81A H 0.480756 0.812971 0.628149 0.106 Uiso 1 1 calc R U . . .
H81B H 0.564038 0.851911 0.649741 0.106 Uiso 1 1 calc R U . . .
H81C H 0.534192 0.814919 0.693402 0.106 Uiso 1 1 calc R U . . .
B1 B 0.0859(5) 0.7220(2) 0.3477(3) 0.0421(15) Uani 1 1 d . . . . .
C83 C 0.6276(5) 0.7896(2) 0.5861(3) 0.0531(16) Uani 1 1 d . . . . .
H83A H 0.666285 0.762830 0.576760 0.080 Uiso 1 1 calc R U . . .
H83B H 0.659772 0.821436 0.585709 0.080 Uiso 1 1 calc R U . . .
H83C H 0.567005 0.790388 0.558260 0.080 Uiso 1 1 calc R U . . .
C86 C 0.7491(5) 0.5463(2) 0.7546(3) 0.0573(17) Uani 1 1 d . . . . .
H86 H 0.790124 0.523540 0.743073 0.069 Uiso 1 1 calc R U . . .
C39 C 0.6118(6) 0.1926(2) 0.5920(4) 0.064(2) Uani 1 1 d . . . . .
H39A H 0.631078 0.157904 0.590722 0.096 Uiso 1 1 calc R U . . .
H39B H 0.666719 0.214230 0.596082 0.096 Uiso 1 1 calc R U . . .
H39C H 0.565375 0.200885 0.557141 0.096 Uiso 1 1 calc R U . . .
C90 C 0.5529(6) 0.6432(3) 0.8051(3) 0.066(2) Uani 1 1 d . . . . .
H90A H 0.576436 0.677416 0.808450 0.100 Uiso 1 1 calc R U . . .
H90B H 0.544129 0.632139 0.841558 0.100 Uiso 1 1 calc R U . . .
H90C H 0.492807 0.641833 0.776914 0.100 Uiso 1 1 calc R U . . .
C28 C 0.2574(6) 0.5849(2) 0.8901(3) 0.068(2) Uani 1 1 d . U . . .
H28 H 0.202576 0.604661 0.886099 0.082 Uiso 1 1 calc R U . . .
C23 C 0.2142(6) 0.3018(3) 0.9650(3) 0.072(2) Uani 1 1 d . . . . .
H23A H 0.158590 0.323165 0.957949 0.108 Uiso 1 1 calc R U . . .
H23B H 0.215754 0.280831 0.997873 0.108 Uiso 1 1 calc R U . . .
H23C H 0.211799 0.280804 0.932036 0.108 Uiso 1 1 calc R U . . .
C22 C 0.3847(8) 0.3004(3) 0.9829(3) 0.091(3) Uani 1 1 d . . . . .
H22A H 0.375422 0.278007 0.950532 0.137 Uiso 1 1 calc R U . . .
H22B H 0.392020 0.280963 1.017471 0.137 Uiso 1 1 calc R U . . .
H22C H 0.441241 0.320436 0.985189 0.137 Uiso 1 1 calc R U . . .
C92 C 0.6994(6) 0.5745(3) 0.6539(3) 0.066(2) Uani 1 1 d . . . . .
H92A H 0.643709 0.557426 0.631596 0.099 Uiso 1 1 calc R U . . .
H92B H 0.755864 0.556146 0.651432 0.099 Uiso 1 1 calc R U . . .
H92C H 0.702115 0.608153 0.639234 0.099 Uiso 1 1 calc R U . . .
C31 C 0.3546(7) 0.6631(2) 0.9088(4) 0.087(3) Uani 1 1 d . U . . .
H31A H 0.360234 0.672663 0.948076 0.131 Uiso 1 1 calc R U . . .
H31B H 0.298928 0.678828 0.884768 0.131 Uiso 1 1 calc R U . . .
H31C H 0.410645 0.673846 0.897151 0.131 Uiso 1 1 calc R U . . .
C38 C 0.6435(6) 0.1925(3) 0.6962(4) 0.076(2) Uani 1 1 d . . . . .
H38A H 0.615484 0.197059 0.728261 0.114 Uiso 1 1 calc R U . . .
H38B H 0.694052 0.216692 0.698439 0.114 Uiso 1 1 calc R U . . .
H38C H 0.669008 0.158829 0.697026 0.114 Uiso 1 1 calc R U . . .
C32 C 0.5024(5) 0.4945(3) 0.9163(5) 0.096(3) Uani 1 1 d . U . . .
H32A H 0.556317 0.515149 0.914219 0.143 Uiso 1 1 calc R U . . .
H32B H 0.493768 0.468414 0.887649 0.143 Uiso 1 1 calc R U . . .
H32C H 0.513620 0.479306 0.953711 0.143 Uiso 1 1 calc R U . . .
C82 C 0.7034(6) 0.7882(3) 0.6888(4) 0.092(3) Uani 1 1 d . . . . .
H82A H 0.694331 0.780198 0.726132 0.138 Uiso 1 1 calc R U . . .
H82B H 0.723188 0.822923 0.688232 0.138 Uiso 1 1 calc R U . . .
H82C H 0.751740 0.766514 0.680502 0.138 Uiso 1 1 calc R U . . .
C91 C 0.8104(8) 0.5145(4) 0.8532(4) 0.100(3) Uani 1 1 d . . . . .
H91A H 0.797749 0.480470 0.842486 0.150 Uiso 1 1 d R U . . .
H91B H 0.874539 0.522140 0.853966 0.150 Uiso 1 1 d R U . . .
H91C H 0.799939 0.519770 0.889956 0.150 Uiso 1 1 d R U . . .
C30 C 0.1517(6) 0.5111(3) 0.8678(6) 0.116(4) Uani 1 1 d . U . . .
H30A H 0.141450 0.492747 0.900336 0.174 Uiso 1 1 calc R U . . .
H30B H 0.146590 0.488273 0.836049 0.174 Uiso 1 1 calc R U . . .
H30C H 0.104355 0.537261 0.857414 0.174 Uiso 1 1 calc R U . . .

loop_
_atom_site_aniso_label
_atom_site_aniso_U_11
_atom_site_aniso_U_22
_atom_site_aniso_U_33
_atom_site_aniso_U_23
_atom_site_aniso_U_13
_atom_site_aniso_U_12
Cu1 0.0298(4) 0.0167(3) 0.0353(4) 0.0053(3) 0.0086(3) 0.0026(3)
N1 0.030(2) 0.0208(19) 0.030(2) 0.0084(16) 0.0102(17) 0.0018(16)
N4 0.030(2) 0.0190(19) 0.037(2) -0.0005(16) 0.0074(18) -0.0025(16)
N3 0.034(2) 0.0164(17) 0.035(2) 0.0017(16) 0.0137(18) 0.0045(16)
F1 0.075(3) 0.082(3) 0.053(2) 0.015(2) 0.011(2) -0.006(2)
F4 0.109(4) 0.047(2) 0.075(3) 0.011(2) -0.007(3) -0.021(2)
N2 0.038(2) 0.0206(18) 0.029(2) -0.0006(17) 0.0072(18) 0.0001(16)
C14 0.025(2) 0.023(2) 0.033(3) 0.0005(19) 0.011(2) 0.0016(18)
C6 0.024(2) 0.026(2) 0.031(3) 0.0012(19) 0.0088(19) 0.0009(18)
C49 0.030(2) 0.017(2) 0.024(2) 0.0015(17) 0.0042(19) 0.0028(17)
C56 0.033(2) 0.021(2) 0.033(3) 0.0027(19) 0.006(2) -0.0023(19)
C50 0.021(2) 0.017(2) 0.032(3) 0.0017(18) 0.0076(18) -0.0022(16)
C1 0.031(2) 0.024(2) 0.031(3) 0.0114(19) 0.011(2) -0.0037(19)
C10 0.024(2) 0.023(2) 0.028(3) 0.0020(18) 0.0084(19) -0.0004(17)
C5 0.029(2) 0.019(2) 0.031(3) 0.0019(18) 0.010(2) 0.0038(18)
C54 0.032(2) 0.022(2) 0.027(3) -0.0002(18) 0.007(2) -0.0020(18)
F2 0.048(2) 0.088(3) 0.171(6) 0.041(4) 0.002(3) -0.017(2)
F3 0.106(4) 0.114(4) 0.072(3) -0.040(3) 0.027(3) -0.011(3)
C13 0.030(2) 0.0153(19) 0.033(3) 0.0030(18) 0.012(2) 0.0035(17)
C35 0.030(2) 0.026(2) 0.025(2) -0.0035(18) 0.012(2) -0.0008(18)
C4 0.026(2) 0.025(2) 0.031(3) 0.0031(19) 0.003(2) 0.0024(19)
C51 0.030(2) 0.019(2) 0.028(3) 0.0019(18) 0.004(2) 0.0014(18)
C8 0.030(2) 0.022(2) 0.031(3) 0.0010(19) 0.011(2) 0.0041(18)
C15 0.030(2) 0.021(2) 0.031(3) 0.0015(19) 0.010(2) 0.0001(18)
C68 0.026(2) 0.018(2) 0.035(3) -0.0016(18) 0.0088(19) 0.0020(17)
C7 0.030(2) 0.026(2) 0.033(3) 0.002(2) 0.011(2) 0.0028(19)
C24 0.048(3) 0.027(2) 0.035(3) -0.007(2) 0.010(2) -0.005(2)
C72 0.025(2) 0.016(2) 0.038(3) -0.0011(19) 0.009(2) 0.0017(17)
C9 0.032(2) 0.022(2) 0.029(3) 0.0032(18) 0.012(2) 0.0030(18)
C55 0.022(2) 0.020(2) 0.038(3) 0.0046(19) 0.0068(19) -0.0009(17)
C69 0.032(2) 0.024(2) 0.031(3) -0.0025(19) 0.006(2) -0.0016(19)
C60 0.026(2) 0.030(2) 0.039(3) 0.001(2) 0.009(2) 0.0007(19)
C16 0.033(3) 0.023(2) 0.039(3) -0.002(2) 0.009(2) -0.0010(19)
C59 0.031(3) 0.038(3) 0.032(3) 0.008(2) 0.009(2) 0.003(2)
C18 0.037(3) 0.030(2) 0.031(3) 0.002(2) 0.010(2) -0.003(2)
C40 0.026(2) 0.024(2) 0.038(3) 0.005(2) 0.016(2) 0.0009(18)
C52 0.023(2) 0.020(2) 0.034(3) -0.0016(19) 0.0015(19) -0.0004(17)
C11 0.031(2) 0.019(2) 0.031(3) 0.0060(18) 0.015(2) 0.0068(18)
C53 0.028(2) 0.021(2) 0.034(3) -0.0013(19) 0.008(2) -0.0013(18)
C12 0.026(2) 0.017(2) 0.029(3) -0.0001(18) 0.0111(19) 0.0000(17)
C75 0.030(2) 0.021(2) 0.033(3) -0.0005(19) 0.009(2) -0.0047(18)
C73 0.024(2) 0.019(2) 0.031(3) 0.0030(18) 0.0072(19) 0.0009(17)
C74 0.029(2) 0.019(2) 0.039(3) -0.0012(19) 0.011(2) -0.0016(18)
C33 0.027(2) 0.031(2) 0.034(3) 0.003(2) 0.016(2) 0.0006(19)
C76 0.029(2) 0.024(2) 0.038(3) 0.002(2) 0.008(2) 0.0000(19)
C17 0.045(3) 0.032(3) 0.034(3) -0.008(2) 0.015(2) -0.007(2)
C34 0.027(2) 0.036(3) 0.030(3) -0.002(2) 0.011(2) -0.001(2)
C77 0.030(2) 0.027(2) 0.043(3) 0.001(2) 0.001(2) -0.008(2)
C58 0.036(3) 0.031(3) 0.043(3) 0.015(2) 0.009(2) 0.001(2)
C20 0.059(4) 0.039(3) 0.023(3) 0.002(2) 0.009(2) -0.003(3)
C41 0.030(2) 0.029(2) 0.044(3) 0.009(2) 0.017(2) 0.002(2)
C84 0.026(2) 0.029(2) 0.036(3) 0.002(2) 0.006(2) -0.0074(19)
C19 0.038(3) 0.023(2) 0.038(3) 0.000(2) 0.014(2) -0.004(2)
C79 0.030(2) 0.021(2) 0.039(3) 0.000(2) 0.008(2) -0.0030(19)
C71 0.032(3) 0.022(2) 0.044(3) 0.001(2) 0.015(2) -0.0044(19)
C36 0.044(3) 0.020(2) 0.045(3) 0.001(2) 0.019(2) 0.005(2)
C64 0.024(2) 0.025(2) 0.043(3) 0.005(2) 0.004(2) 0.0022(18)
C70 0.035(3) 0.030(2) 0.032(3) 0.002(2) 0.012(2) -0.004(2)
C63 0.057(3) 0.027(3) 0.040(3) -0.007(2) 0.015(3) -0.005(2)
C57 0.047(3) 0.019(2) 0.046(3) 0.006(2) 0.010(3) 0.001(2)
C78 0.034(3) 0.025(2) 0.038(3) 0.000(2) 0.007(2) -0.008(2)
C3 0.039(3) 0.018(2) 0.041(3) -0.004(2) 0.018(2) -0.003(2)
C85 0.036(3) 0.041(3) 0.057(4) 0.013(3) 0.013(3) 0.004(2)
C43 0.047(3) 0.022(2) 0.070(4) 0.005(3) 0.034(3) -0.005(2)
C44 0.037(3) 0.035(3) 0.058(4) -0.005(3) 0.019(3) -0.009(2)
C80 0.046(3) 0.027(3) 0.044(3) 0.000(2) 0.004(3) -0.015(2)
C89 0.051(3) 0.032(3) 0.041(3) 0.000(2) 0.008(3) -0.007(2)
C42 0.050(3) 0.030(3) 0.053(4) 0.016(2) 0.025(3) 0.008(2)
C2 0.030(2) 0.018(2) 0.040(3) 0.000(2) 0.005(2) -0.0008(18)
C45 0.041(3) 0.030(3) 0.046(3) -0.002(2) 0.019(3) -0.001(2)
C25 0.049(3) 0.033(3) 0.073(4) -0.014(3) 0.025(3) -0.010(2)
C88 0.077(5) 0.044(3) 0.033(3) 0.003(3) 0.001(3) -0.010(3)
C65 0.033(3) 0.041(3) 0.042(3) 0.004(2) 0.001(2) 0.007(2)
C48 0.033(3) 0.054(3) 0.045(3) 0.020(3) 0.008(2) 0.006(2)
C46 0.044(3) 0.054(4) 0.052(4) 0.001(3) 0.009(3) -0.003(3)
C67 0.042(3) 0.049(3) 0.050(4) 0.003(3) 0.012(3) 0.022(3)
C87 0.044(3) 0.054(4) 0.055(4) 0.018(3) -0.007(3) 0.000(3)
C29 0.057(3) 0.033(3) 0.080(5) -0.016(3) -0.010(3) 0.009(2)
C27 0.083(4) 0.033(3) 0.045(4) -0.008(3) -0.002(3) -0.003(3)
C61 0.067(4) 0.031(3) 0.045(4) -0.004(2) 0.021(3) -0.004(3)
C26 0.065(4) 0.037(3) 0.091(5) -0.016(3) 0.024(4) -0.017(3)
C62 0.058(4) 0.043(3) 0.050(4) 0.023(3) 0.009(3) 0.000(3)
C47 0.067(4) 0.041(3) 0.096(6) 0.016(3) 0.047(4) -0.012(3)
C21 0.091(5) 0.064(4) 0.027(3) -0.002(3) 0.018(3) -0.027(4)
C66 0.039(3) 0.031(3) 0.081(5) 0.019(3) -0.003(3) 0.003(2)
C37 0.059(4) 0.022(3) 0.105(6) -0.005(3) 0.042(4) 0.001(3)
C81 0.114(7) 0.029(3) 0.084(6) -0.021(3) 0.054(5) -0.015(3)
B1 0.041(3) 0.042(3) 0.043(4) 0.005(3) 0.009(3) -0.004(3)
C83 0.069(4) 0.032(3) 0.070(4) -0.001(3) 0.038(4) -0.016(3)
C86 0.055(4) 0.055(4) 0.065(5) 0.023(3) 0.020(3) 0.014(3)
C39 0.084(5) 0.036(3) 0.092(6) -0.005(3) 0.059(5) 0.010(3)
C90 0.100(6) 0.059(4) 0.042(4) -0.004(3) 0.019(4) 0.016(4)
C28 0.077(4) 0.034(3) 0.081(5) -0.007(3) -0.007(4) 0.014(3)
C23 0.117(7) 0.063(4) 0.045(4) -0.008(3) 0.037(4) -0.049(4)
C22 0.141(8) 0.086(6) 0.048(5) 0.037(4) 0.025(5) 0.046(6)
C92 0.070(5) 0.073(5) 0.061(5) 0.017(4) 0.029(4) 0.023(4)
C31 0.125(7) 0.035(3) 0.087(6) -0.012(4) -0.002(5) -0.004(4)
C38 0.080(5) 0.042(4) 0.085(6) -0.001(4) -0.020(4) 0.031(4)
C32 0.046(4) 0.066(5) 0.176(10) -0.035(5) 0.030(5) -0.007(3)
C82 0.094(6) 0.059(4) 0.096(7) 0.023(4) -0.030(5) -0.051(4)
C91 0.103(7) 0.095(7) 0.091(7) 0.046(6) 0.005(6) 0.027(6)
C30 0.049(4) 0.069(5) 0.204(11) -0.044(6) -0.017(5) 0.018(4)

loop_
_atom_type_symbol
_atom_type_description
_atom_type_scat_dispersion_real
_atom_type_scat_dispersion_imag
_atom_type_scat_source
C C 0.0137 0.0067 'International Tables Vol C Tables 4.2.6.8 and 6.1.1.4'
H H 0.0000 0.0000 'International Tables Vol C Tables 4.2.6.8 and 6.1.1.4'
B B 0.0070 0.0029 'International Tables Vol C Tables 4.2.6.8 and 6.1.1.4'
Cu Cu -2.7974 3.6876 'International Tables Vol C Tables 4.2.6.8 and 6.1.1.4'
F F 0.0583 0.0400 'International Tables Vol C Tables 4.2.6.8 and 6.1.1.4'
N N 0.0241 0.0134 'International Tables Vol C Tables 4.2.6.8 and 6.1.1.4'
O O 0.0389 0.0241 'International Tables Vol C Tables 4.2.6.8 and 6.1.1.4'

loop_
_exptl_crystal_face_index_h
_exptl_crystal_face_index_k
_exptl_crystal_face_index_l
_exptl_crystal_face_perp_dist
-1 2 10 0.5746
15 11 -8 0.0403
14 -30 -1 0.1239
-10 -2 3 0.0680
1 -1 -15 0.5656
-19 30 0 0.1375
-30 -9 17 0.0414

loop_
_geom_angle_atom_site_label_1
_geom_angle_atom_site_label_2
_geom_angle_atom_site_label_3
_geom_angle
_geom_angle_site_symmetry_1
_geom_angle_site_symmetry_3
_geom_angle_publ_flag
C1 Cu1 C4 112.0(2) . . ?
C1 Cu1 C3 122.3(2) . . ?
C1 Cu1 C2 99.54(19) . . ?
C4 Cu1 C3 96.98(19) . . ?
C4 Cu1 C2 119.0(2) . . ?
C3 Cu1 C2 108.5(2) . . ?
C1 N1 C5 175.4(5) . . ?
C4 N4 C75 175.1(5) . . ?
C3 N3 C49 176.5(5) . . ?
C2 N2 C15 174.6(5) . . ?
C15 C14 C13 124.3(4) . . ?
C15 C14 C19 117.3(4) . . ?
C19 C14 C13 118.4(4) . . ?
C5 C6 C40 121.2(4) . . ?
C7 C6 C5 116.4(4) . . ?
C7 C6 C40 122.4(4) . . ?
N3 C49 C50 119.6(4) . . ?
N3 C49 C54 117.7(4) . . ?
C50 C49 C54 122.6(4) . . ?
C55 C56 C63 122.2(4) . . ?
C55 C56 C57 119.7(5) . . ?
C57 C56 C63 118.1(4) . . ?
C49 C50 C68 124.5(4) . . ?
C51 C50 C49 116.7(4) . . ?
C51 C50 C68 118.8(4) . . ?
N1 C1 Cu1 167.5(4) . . ?
C5 C10 C11 123.2(4) . . ?
C9 C10 C5 118.0(4) . . ?
C9 C10 C11 118.9(4) . . ?
N1 C5 C6 119.3(4) . . ?
C10 C5 N1 118.2(4) . . ?
C10 C5 C6 122.4(4) . . ?
C49 C54 C55 120.8(4) . . ?
C53 C54 C49 117.1(4) . . ?
C53 C54 C55 122.0(4) . . ?
C12 C13 C14 120.1(4) . . ?
C33 C13 C14 119.6(4) . . ?
C33 C13 C12 120.0(4) . . ?
C11 C35 H35 119.4 . . ?
C34 C35 H35 119.4 . . ?
C34 C35 C11 121.1(4) . . ?
N4 C4 Cu1 165.8(4) . . ?
C50 C51 H51 118.6 . . ?
C52 C51 C50 122.9(4) . . ?
C52 C51 H51 118.6 . . ?
C7 C8 C9 116.8(4) . . ?
C7 C8 C36 121.8(4) . . ?
C9 C8 C36 121.3(4) . . ?
N2 C15 C16 118.8(4) . . ?
C14 C15 N2 118.5(4) . . ?
C14 C15 C16 122.7(4) . . ?
C69 C68 C50 117.9(4) . . ?
C69 C68 C73 118.4(4) . . ?
C73 C68 C50 123.4(4) . . ?
C6 C7 C8 124.3(4) . . ?
C6 C7 H7 117.9 . . ?
C8 C7 H7 117.9 . . ?
C25 C24 C16 121.3(5) . . ?
C29 C24 C16 119.8(5) . . ?
C29 C24 C25 119.0(5) . . ?
C73 C72 C74 124.3(4) . . ?
C71 C72 C73 118.9(4) . . ?
C71 C72 C74 116.7(4) . . ?
C10 C9 C8 122.0(4) . . ?
C10 C9 H9 119.0 . . ?
C8 C9 H9 119.0 . . ?
C56 C55 C54 121.5(4) . . ?
C56 C55 C60 120.2(4) . . ?
C60 C55 C54 118.3(4) . . ?
C68 C69 H69 119.4 . . ?
C70 C69 C68 121.2(5) . . ?
C70 C69 H69 119.4 . . ?
C55 C60 C61 121.7(5) . . ?
C59 C60 C55 118.4(5) . . ?
C59 C60 C61 119.9(5) . . ?
C15 C16 C24 122.1(5) . . ?
C15 C16 C17 116.8(4) . . ?
C17 C16 C24 121.0(5) . . ?
C60 C59 H59 118.6 . . ?
C60 C59 C58 122.7(5) . . ?
C58 C59 H59 118.6 . . ?
C17 C18 C20 124.1(5) . . ?
C17 C18 C19 117.5(5) . . ?
C19 C18 C20 118.3(4) . . ?
C41 C40 C6 120.8(4) . . ?
C45 C40 C6 120.5(5) . . ?
C45 C40 C41 118.4(4) . . ?
C51 C52 C53 118.3(4) . . ?
C51 C52 C64 121.3(4) . . ?
C53 C52 C64 120.2(4) . . ?
C35 C11 C10 121.0(4) . . ?
C35 C11 C12 119.1(4) . . ?
C12 C11 C10 119.7(4) . . ?
C54 C53 C52 122.4(4) . . ?
C54 C53 H53 118.8 . . ?
C52 C53 H53 118.8 . . ?
C13 C12 C11 119.6(4) . . ?
C13 C12 H12 120.2 . . ?
C11 C12 H12 120.2 . . ?
N4 C75 C74 121.0(4) . . ?
N4 C75 C76 117.1(4) . . ?
C74 C75 C76 121.9(4) . . ?
C68 C73 C72 121.0(4) . . ?
C68 C73 H73 119.5 . . ?
C72 C73 H73 119.5 . . ?
C75 C74 C72 124.6(4) . . ?
C79 C74 C72 119.1(4) . . ?
C79 C74 C75 116.3(4) . . ?
C13 C33 H33 119.8 . . ?
C13 C33 C34 120.4(4) . . ?
C34 C33 H33 119.8 . . ?
C75 C76 C84 122.4(4) . . ?
C77 C76 C75 117.9(4) . . ?
C77 C76 C84 119.7(4) . . ?
C16 C17 H17 118.3 . . ?
C18 C17 C16 123.3(5) . . ?
C18 C17 H17 118.3 . . ?
C35 C34 C33 119.7(4) . . ?
C35 C34 H34 120.1 . . ?
C33 C34 H34 120.1 . . ?
C76 C77 H77 118.7 . . ?
C76 C77 C78 122.6(5) . . ?
C78 C77 H77 118.7 . . ?
C59 C58 C62 121.0(5) . . ?
C57 C58 C59 117.8(5) . . ?
C57 C58 C62 121.2(5) . . ?
C21 C20 C18 111.4(5) . . ?
C23 C20 C18 110.3(5) . . ?
C23 C20 C21 107.7(5) . . ?
C22 C20 C18 108.3(5) . . ?
C22 C20 C21 110.9(6) . . ?
C22 C20 C23 108.2(7) . . ?
C40 C41 C48 120.6(4) . . ?
C42 C41 C40 119.5(5) . . ?
C42 C41 C48 119.9(5) . . ?
C85 C84 C76 119.5(5) . . ?
C85 C84 C89 120.3(5) . . ?
C89 C84 C76 120.0(5) . . ?
C14 C19 H19 118.9 . . ?
C18 C19 C14 122.2(4) . . ?
C18 C19 H19 118.9 . . ?
C74 C79 H79 118.0 . . ?
C74 C79 C78 124.0(5) . . ?
C78 C79 H79 118.0 . . ?
C72 C71 H71 119.8 . . ?
C70 C71 C72 120.4(4) . . ?
C70 C71 H71 119.8 . . ?
C37 C36 C8 111.0(4) . . ?
C39 C36 C8 111.4(4) . . ?
C39 C36 C37 108.1(5) . . ?
C39 C36 C38 109.6(6) . . ?
C38 C36 C8 108.4(4) . . ?
C38 C36 C37 108.3(6) . . ?
C65 C64 C52 107.0(4) . . ?
C67 C64 C52 110.8(4) . . ?
C67 C64 C65 109.1(4) . . ?
C66 C64 C52 112.1(4) . . ?
C66 C64 C65 108.4(5) . . ?
C66 C64 C67 109.2(5) . . ?
C69 C70 C71 120.1(5) . . ?
C69 C70 H70 119.9 . . ?
C71 C70 H70 119.9 . . ?
C56 C63 H63A 109.5 . . ?
C56 C63 H63B 109.5 . . ?
C56 C63 H63C 109.5 . . ?
H63A C63 H63B 109.5 . . ?
H63A C63 H63C 109.5 . . ?
H63B C63 H63C 109.5 . . ?
C56 C57 H57 119.4 . . ?
C58 C57 C56 121.2(5) . . ?
C58 C57 H57 119.4 . . ?
C77 C78 C79 117.3(4) . . ?
C77 C78 C80 123.7(5) . . ?
C79 C78 C80 119.0(5) . . ?
N3 C3 Cu1 163.4(4) . . ?
C84 C85 C92 120.3(5) . . ?
C86 C85 C84 119.9(6) . . ?
C86 C85 C92 119.8(6) . . ?
C44 C43 C47 120.7(6) . . ?
C42 C43 C44 118.0(5) . . ?
C42 C43 C47 121.2(6) . . ?
C43 C44 H44 119.2 . . ?
C45 C44 C43 121.6(5) . . ?
C45 C44 H44 119.2 . . ?
C78 C80 C83 109.6(5) . . ?
C81 C80 C78 109.8(5) . . ?
C81 C80 C83 108.4(5) . . ?
C81 C80 C82 108.2(6) . . ?
C82 C80 C78 111.5(5) . . ?
C82 C80 C83 109.3(6) . . ?
C84 C89 C90 121.2(5) . . ?
C88 C89 C84 116.8(6) . . ?
C88 C89 C90 122.0(6) . . ?
C41 C42 C43 122.4(5) . . ?
C41 C42 H42 118.8 . . ?
C43 C42 H42 118.8 . . ?
N2 C2 Cu1 168.2(4) . . ?
C40 C45 C46 120.5(5) . . ?
C44 C45 C40 120.0(5) . . ?
C44 C45 C46 119.5(5) . . ?
C24 C25 C32 120.0(5) . . ?
C26 C25 C24 118.9(6) . . ?
C26 C25 C32 121.1(6) . . ?
C89 C88 H88 118.0 . . ?
C87 C88 C89 124.0(6) . . ?
C87 C88 H88 118.0 . . ?
C64 C65 H65A 109.5 . . ?
C64 C65 H65B 109.5 . . ?
C64 C65 H65C 109.5 . . ?
H65A C65 H65B 109.5 . . ?
H65A C65 H65C 109.5 . . ?
H65B C65 H65C 109.5 . . ?
C41 C48 H48A 109.5 . . ?
C41 C48 H48B 109.5 . . ?
C41 C48 H48C 109.5 . . ?
H48A C48 H48B 109.5 . . ?
H48A C48 H48C 109.5 . . ?
H48B C48 H48C 109.5 . . ?
C45 C46 H46A 109.5 . . ?
C45 C46 H46B 109.5 . . ?
C45 C46 H46C 109.5 . . ?
H46A C46 H46B 109.5 . . ?
H46A C46 H46C 109.5 . . ?
H46B C46 H46C 109.5 . . ?
C64 C67 H67A 109.5 . . ?
C64 C67 H67B 109.5 . . ?
C64 C67 H67C 109.5 . . ?
H67A C67 H67B 109.5 . . ?
H67A C67 H67C 109.5 . . ?
H67B C67 H67C 109.5 . . ?
C88 C87 C86 117.5(6) . . ?
C88 C87 C91 123.0(7) . . ?
C86 C87 C91 119.5(7) . . ?
C24 C29 C30 120.1(6) . . ?
C28 C29 C24 120.4(6) . . ?
C28 C29 C30 119.4(6) . . ?
C26 C27 C28 117.0(6) . . ?
C26 C27 C31 121.9(7) . . ?
C28 C27 C31 121.1(7) . . ?
C60 C61 H61A 109.5 . . ?
C60 C61 H61B 109.5 . . ?
C60 C61 H61C 109.5 . . ?
H61A C61 H61B 109.5 . . ?
H61A C61 H61C 109.5 . . ?
H61B C61 H61C 109.5 . . ?
C25 C26 H26 118.3 . . ?
C27 C26 C25 123.4(7) . . ?
C27 C26 H26 118.3 . . ?
C58 C62 H62A 109.5 . . ?
C58 C62 H62B 109.5 . . ?
C58 C62 H62C 109.5 . . ?
H62A C62 H62B 109.5 . . ?
H62A C62 H62C 109.5 . . ?
H62B C62 H62C 109.5 . . ?
C43 C47 H47A 109.5 . . ?
C43 C47 H47B 109.5 . . ?
C43 C47 H47C 109.5 . . ?
H47A C47 H47B 109.5 . . ?
H47A C47 H47C 109.5 . . ?
H47B C47 H47C 109.5 . . ?
C20 C21 H21A 109.5 . . ?
C20 C21 H21B 109.5 . . ?
C20 C21 H21C 109.5 . . ?
H21A C21 H21B 109.5 . . ?
H21A C21 H21C 109.5 . . ?
H21B C21 H21C 109.5 . . ?
C64 C66 H66A 109.5 . . ?
C64 C66 H66B 109.5 . . ?
C64 C66 H66C 109.5 . . ?
H66A C66 H66B 109.5 . . ?
H66A C66 H66C 109.5 . . ?
H66B C66 H66C 109.5 . . ?
C36 C37 H37A 109.5 . . ?
C36 C37 H37B 109.5 . . ?
C36 C37 H37C 109.5 . . ?
H37A C37 H37B 109.5 . . ?
H37A C37 H37C 109.5 . . ?
H37B C37 H37C 109.5 . . ?
C80 C81 H81A 109.5 . . ?
C80 C81 H81B 109.5 . . ?
C80 C81 H81C 109.5 . . ?
H81A C81 H81B 109.5 . . ?
H81A C81 H81C 109.5 . . ?
H81B C81 H81C 109.5 . . ?
F4 B1 F1 108.5(5) . . ?
F4 B1 F2 109.0(6) . . ?
F2 B1 F1 110.5(6) . . ?
F3 B1 F1 107.9(6) . . ?
F3 B1 F4 111.7(6) . . ?
F3 B1 F2 109.2(6) . . ?
C80 C83 H83A 109.5 . . ?
C80 C83 H83B 109.5 . . ?
C80 C83 H83C 109.5 . . ?
H83A C83 H83B 109.5 . . ?
H83A C83 H83C 109.5 . . ?
H83B C83 H83C 109.5 . . ?
C85 C86 C87 121.4(6) . . ?
C85 C86 H86 119.3 . . ?
C87 C86 H86 119.3 . . ?
C36 C39 H39A 109.5 . . ?
C36 C39 H39B 109.5 . . ?
C36 C39 H39C 109.5 . . ?
H39A C39 H39B 109.5 . . ?
H39A C39 H39C 109.5 . . ?
H39B C39 H39C 109.5 . . ?
C89 C90 H90A 109.5 . . ?
C89 C90 H90B 109.5 . . ?
C89 C90 H90C 109.5 . . ?
H90A C90 H90B 109.5 . . ?
H90A C90 H90C 109.5 . . ?
H90B C90 H90C 109.5 . . ?
C29 C28 C27 121.2(7) . . ?
C29 C28 H28 119.4 . . ?
C27 C28 H28 119.4 . . ?
C20 C23 H23A 109.5 . . ?
C20 C23 H23B 109.5 . . ?
C20 C23 H23C 109.5 . . ?
H23A C23 H23B 109.5 . . ?
H23A C23 H23C 109.5 . . ?
H23B C23 H23C 109.5 . . ?
C20 C22 H22A 109.5 . . ?
C20 C22 H22B 109.5 . . ?
C20 C22 H22C 109.5 . . ?
H22A C22 H22B 109.5 . . ?
H22A C22 H22C 109.5 . . ?
H22B C22 H22C 109.5 . . ?
C85 C92 H92A 109.5 . . ?
C85 C92 H92B 109.5 . . ?
C85 C92 H92C 109.5 . . ?
H92A C92 H92B 109.5 . . ?
H92A C92 H92C 109.5 . . ?
H92B C92 H92C 109.5 . . ?
C27 C31 H31A 109.5 . . ?
C27 C31 H31B 109.5 . . ?
C27 C31 H31C 109.5 . . ?
H31A C31 H31B 109.5 . . ?
H31A C31 H31C 109.5 . . ?
H31B C31 H31C 109.5 . . ?
C36 C38 H38A 109.5 . . ?
C36 C38 H38B 109.5 . . ?
C36 C38 H38C 109.5 . . ?
H38A C38 H38B 109.5 . . ?
H38A C38 H38C 109.5 . . ?
H38B C38 H38C 109.5 . . ?
C25 C32 H32A 109.5 . . ?
C25 C32 H32B 109.5 . . ?
C25 C32 H32C 109.5 . . ?
H32A C32 H32B 109.5 . . ?
H32A C32 H32C 109.5 . . ?
H32B C32 H32C 109.5 . . ?
C80 C82 H82A 109.5 . . ?
C80 C82 H82B 109.5 . . ?
C80 C82 H82C 109.5 . . ?
H82A C82 H82B 109.5 . . ?
H82A C82 H82C 109.5 . . ?
H82B C82 H82C 109.5 . . ?
C87 C91 H91A 109.4 . . ?
C87 C91 H91B 109.5 . . ?
C87 C91 H91C 109.5 . . ?
H91A C91 H91B 109.5 . . ?
H91A C91 H91C 109.5 . . ?
H91B C91 H91C 109.5 . . ?
C29 C30 H30A 109.5 . . ?
C29 C30 H30B 109.5 . . ?
C29 C30 H30C 109.5 . . ?
H30A C30 H30B 109.5 . . ?
H30A C30 H30C 109.5 . . ?
H30B C30 H30C 109.5 . . ?

loop_
_geom_bond_atom_site_label_1
_geom_bond_atom_site_label_2
_geom_bond_distance
_geom_bond_site_symmetry_2
_geom_bond_publ_flag
Cu1 C1 1.931(5) . ?
Cu1 C4 1.943(5) . ?
Cu1 C3 1.952(5) . ?
Cu1 C2 1.956(5) . ?
N1 C1 1.154(6) . ?
N1 C5 1.401(6) . ?
N4 C4 1.158(6) . ?
N4 C75 1.395(6) . ?
N3 C49 1.395(6) . ?
N3 C3 1.142(6) . ?
F1 B1 1.391(8) . ?
F4 B1 1.352(8) . ?
N2 C15 1.396(6) . ?
N2 C2 1.159(6) . ?
C14 C13 1.490(7) . ?
C14 C15 1.395(6) . ?
C14 C19 1.401(7) . ?
C6 C5 1.405(6) . ?
C6 C7 1.375(6) . ?
C6 C40 1.483(6) . ?
C49 C50 1.402(6) . ?
C49 C54 1.406(7) . ?
C56 C55 1.391(6) . ?
C56 C63 1.518(7) . ?
C56 C57 1.393(7) . ?
C50 C51 1.398(6) . ?
C50 C68 1.476(6) . ?
C10 C5 1.392(6) . ?
C10 C9 1.391(6) . ?
C10 C11 1.499(6) . ?
C54 C55 1.497(6) . ?
C54 C53 1.388(7) . ?
F2 B1 1.379(8) . ?
F3 B1 1.348(8) . ?
C13 C12 1.393(6) . ?
C13 C33 1.376(7) . ?
C35 H35 0.9500 . ?
C35 C11 1.383(7) . ?
C35 C34 1.372(6) . ?
C51 H51 0.9500 . ?
C51 C52 1.375(7) . ?
C8 C7 1.390(7) . ?
C8 C9 1.397(6) . ?
C8 C36 1.535(6) . ?
C15 C16 1.398(7) . ?
C68 C69 1.393(7) . ?
C68 C73 1.398(7) . ?
C7 H7 0.9500 . ?
C24 C16 1.488(6) . ?
C24 C25 1.389(8) . ?
C24 C29 1.387(8) . ?
C72 C73 1.399(6) . ?
C72 C74 1.493(7) . ?
C72 C71 1.399(7) . ?
C9 H9 0.9500 . ?
C55 C60 1.405(7) . ?
C69 H69 0.9500 . ?
C69 C70 1.380(7) . ?
C60 C59 1.382(7) . ?
C60 C61 1.508(7) . ?
C16 C17 1.398(7) . ?
C59 H59 0.9500 . ?
C59 C58 1.391(7) . ?
C18 C17 1.378(7) . ?
C18 C20 1.546(7) . ?
C18 C19 1.398(7) . ?
C40 C41 1.415(7) . ?
C40 C45 1.410(7) . ?
C52 C53 1.392(7) . ?
C52 C64 1.543(6) . ?
C11 C12 1.411(7) . ?
C53 H53 0.9500 . ?
C12 H12 0.9500 . ?
C75 C74 1.411(7) . ?
C75 C76 1.418(7) . ?
C73 H73 0.9500 . ?
C74 C79 1.390(6) . ?
C33 H33 0.9500 . ?
C33 C34 1.397(7) . ?
C76 C77 1.381(7) . ?
C76 C84 1.492(7) . ?
C17 H17 0.9500 . ?
C34 H34 0.9500 . ?
C77 H77 0.9500 . ?
C77 C78 1.392(7) . ?
C58 C57 1.389(8) . ?
C58 C62 1.497(7) . ?
C20 C21 1.530(8) . ?
C20 C23 1.517(9) . ?
C20 C22 1.489(10) . ?
C41 C42 1.379(7) . ?
C41 C48 1.504(8) . ?
C84 C85 1.401(8) . ?
C84 C89 1.412(8) . ?
C19 H19 0.9500 . ?
C79 H79 0.9500 . ?
C79 C78 1.395(7) . ?
C71 H71 0.9500 . ?
C71 C70 1.382(7) . ?
C36 C37 1.527(8) . ?
C36 C39 1.517(8) . ?
C36 C38 1.518(9) . ?
C64 C65 1.535(8) . ?
C64 C67 1.534(8) . ?
C64 C66 1.521(7) . ?
C70 H70 0.9500 . ?
C63 H63A 0.9800 . ?
C63 H63B 0.9800 . ?
C63 H63C 0.9800 . ?
C57 H57 0.9500 . ?
C78 C80 1.524(6) . ?
C85 C86 1.376(8) . ?
C85 C92 1.529(10) . ?
C43 C44 1.390(9) . ?
C43 C42 1.383(9) . ?
C43 C47 1.516(7) . ?
C44 H44 0.9500 . ?
C44 C45 1.383(7) . ?
C80 C81 1.513(9) . ?
C80 C83 1.532(9) . ?
C80 C82 1.522(9) . ?
C89 C88 1.401(9) . ?
C89 C90 1.493(9) . ?
C42 H42 0.9500 . ?
C45 C46 1.510(9) . ?
C25 C26 1.388(8) . ?
C25 C32 1.503(10) . ?
C88 H88 0.9500 . ?
C88 C87 1.366(10) . ?
C65 H65A 0.9800 . ?
C65 H65B 0.9800 . ?
C65 H65C 0.9800 . ?
C48 H48A 0.9800 . ?
C48 H48B 0.9800 . ?
C48 H48C 0.9800 . ?
C46 H46A 0.9800 . ?
C46 H46B 0.9800 . ?
C46 H46C 0.9800 . ?
C67 H67A 0.9800 . ?
C67 H67B 0.9800 . ?
C67 H67C 0.9800 . ?
C87 C86 1.402(10) . ?
C87 C91 1.508(10) . ?
C29 C28 1.383(9) . ?
C29 C30 1.511(11) . ?
C27 C26 1.361(10) . ?
C27 C28 1.395(11) . ?
C27 C31 1.502(9) . ?
C61 H61A 0.9800 . ?
C61 H61B 0.9800 . ?
C61 H61C 0.9800 . ?
C26 H26 0.9500 . ?
C62 H62A 0.9800 . ?
C62 H62B 0.9800 . ?
C62 H62C 0.9800 . ?
C47 H47A 0.9800 . ?
C47 H47B 0.9800 . ?
C47 H47C 0.9800 . ?
C21 H21A 0.9800 . ?
C21 H21B 0.9800 . ?
C21 H21C 0.9800 . ?
C66 H66A 0.9800 . ?
C66 H66B 0.9800 . ?
C66 H66C 0.9800 . ?
C37 H37A 0.9800 . ?
C37 H37B 0.9800 . ?
C37 H37C 0.9800 . ?
C81 H81A 0.9800 . ?
C81 H81B 0.9800 . ?
C81 H81C 0.9800 . ?
C83 H83A 0.9800 . ?
C83 H83B 0.9800 . ?
C83 H83C 0.9800 . ?
C86 H86 0.9500 . ?
C39 H39A 0.9800 . ?
C39 H39B 0.9800 . ?
C39 H39C 0.9800 . ?
C90 H90A 0.9800 . ?
C90 H90B 0.9800 . ?
C90 H90C 0.9800 . ?
C28 H28 0.9500 . ?
C23 H23A 0.9800 . ?
C23 H23B 0.9800 . ?
C23 H23C 0.9800 . ?
C22 H22A 0.9800 . ?
C22 H22B 0.9800 . ?
C22 H22C 0.9800 . ?
C92 H92A 0.9800 . ?
C92 H92B 0.9800 . ?
C92 H92C 0.9800 . ?
C31 H31A 0.9800 . ?
C31 H31B 0.9800 . ?
C31 H31C 0.9800 . ?
C38 H38A 0.9800 . ?
C38 H38B 0.9800 . ?
C38 H38C 0.9800 . ?
C32 H32A 0.9800 . ?
C32 H32B 0.9800 . ?
C32 H32C 0.9800 . ?
C82 H82A 0.9800 . ?
C82 H82B 0.9800 . ?
C82 H82C 0.9800 . ?
C91 H91A 0.9598 . ?
C91 H91B 0.9602 . ?
C91 H91C 0.9601 . ?
C30 H30A 0.9800 . ?
C30 H30B 0.9800 . ?
C30 H30C 0.9800 . ?

loop_
_geom_torsion_atom_site_label_1
_geom_torsion_atom_site_label_2
_geom_torsion_atom_site_label_3
_geom_torsion_atom_site_label_4
_geom_torsion
_geom_torsion_site_symmetry_1
_geom_torsion_site_symmetry_2
_geom_torsion_site_symmetry_3
_geom_torsion_site_symmetry_4
_geom_torsion_publ_flag
N4 C75 C74 C72 -3.5(7) . . . . ?
N4 C75 C74 C79 177.8(4) . . . . ?
N4 C75 C76 C77 -177.1(5) . . . . ?
N4 C75 C76 C84 2.4(7) . . . . ?
N3 C49 C50 C51 176.8(4) . . . . ?
N3 C49 C50 C68 -1.6(7) . . . . ?
N3 C49 C54 C55 6.8(7) . . . . ?
N3 C49 C54 C53 -176.0(4) . . . . ?
N2 C15 C16 C24 6.9(7) . . . . ?
N2 C15 C16 C17 -176.6(4) . . . . ?
C14 C13 C12 C11 171.7(4) . . . . ?
C14 C13 C33 C34 -173.1(4) . . . . ?
C14 C15 C16 C24 -175.3(5) . . . . ?
C14 C15 C16 C17 1.2(7) . . . . ?
C6 C40 C41 C42 -175.8(5) . . . . ?
C6 C40 C41 C48 3.8(7) . . . . ?
C6 C40 C45 C44 175.5(5) . . . . ?
C6 C40 C45 C46 -3.6(7) . . . . ?
C49 C50 C51 C52 -0.4(7) . . . . ?
C49 C50 C68 C69 136.8(5) . . . . ?
C49 C50 C68 C73 -48.5(7) . . . . ?
C49 C54 C55 C56 -75.1(6) . . . . ?
C49 C54 C55 C60 104.2(5) . . . . ?
C49 C54 C53 C52 -1.3(7) . . . . ?
C56 C55 C60 C59 2.8(7) . . . . ?
C56 C55 C60 C61 -179.9(5) . . . . ?
C50 C49 C54 C55 -175.2(4) . . . . ?
C50 C49 C54 C53 2.0(7) . . . . ?
C50 C51 C52 C53 1.1(7) . . . . ?
C50 C51 C52 C64 -175.3(4) . . . . ?
C50 C68 C69 C70 174.4(4) . . . . ?
C50 C68 C73 C72 -173.1(4) . . . . ?
C10 C11 C12 C13 -173.6(4) . . . . ?
C5 C6 C7 C8 1.8(8) . . . . ?
C5 C6 C40 C41 -77.5(6) . . . . ?
C5 C6 C40 C45 108.6(6) . . . . ?
C5 C10 C9 C8 1.5(7) . . . . ?
C5 C10 C11 C35 123.9(5) . . . . ?
C5 C10 C11 C12 -61.0(6) . . . . ?
C54 C49 C50 C51 -1.2(7) . . . . ?
C54 C49 C50 C68 -179.5(4) . . . . ?
C54 C55 C60 C59 -176.5(4) . . . . ?
C54 C55 C60 C61 0.8(7) . . . . ?
C13 C14 C15 N2 -2.8(7) . . . . ?
C13 C14 C15 C16 179.4(4) . . . . ?
C13 C14 C19 C18 177.9(4) . . . . ?
C13 C33 C34 C35 1.1(7) . . . . ?
C35 C11 C12 C13 1.6(6) . . . . ?
C51 C50 C68 C69 -41.6(6) . . . . ?
C51 C50 C68 C73 133.1(5) . . . . ?
C51 C52 C53 C54 -0.2(7) . . . . ?
C51 C52 C64 C65 98.2(5) . . . . ?
C51 C52 C64 C67 -142.9(5) . . . . ?
C51 C52 C64 C66 -20.5(7) . . . . ?
C15 C14 C13 C12 65.1(6) . . . . ?
C15 C14 C13 C33 -120.4(5) . . . . ?
C15 C14 C19 C18 -2.4(7) . . . . ?
C15 C16 C17 C18 0.5(8) . . . . ?
C68 C50 C51 C52 178.1(4) . . . . ?
C68 C69 C70 C71 -0.7(7) . . . . ?
C7 C6 C5 N1 -178.2(4) . . . . ?
C7 C6 C5 C10 0.1(7) . . . . ?
C7 C6 C40 C41 102.3(6) . . . . ?
C7 C6 C40 C45 -71.6(7) . . . . ?
C7 C8 C9 C10 0.2(7) . . . . ?
C7 C8 C36 C37 -154.3(5) . . . . ?
C7 C8 C36 C39 -33.7(7) . . . . ?
C7 C8 C36 C38 87.0(7) . . . . ?
C24 C16 C17 C18 177.0(5) . . . . ?
C24 C25 C26 C27 0.6(12) . . . . ?
C24 C29 C28 C27 3.1(13) . . . . ?
C72 C74 C79 C78 -177.3(5) . . . . ?
C72 C71 C70 C69 1.0(7) . . . . ?
C9 C10 C5 N1 176.6(4) . . . . ?
C9 C10 C5 C6 -1.7(7) . . . . ?
C9 C10 C11 C35 -55.6(6) . . . . ?
C9 C10 C11 C12 119.5(5) . . . . ?
C9 C8 C7 C6 -1.9(8) . . . . ?
C9 C8 C36 C37 29.4(7) . . . . ?
C9 C8 C36 C39 149.9(6) . . . . ?
C9 C8 C36 C38 -89.4(7) . . . . ?
C55 C56 C57 C58 -0.3(8) . . . . ?
C55 C54 C53 C52 175.9(4) . . . . ?
C55 C60 C59 C58 -1.3(8) . . . . ?
C69 C68 C73 C72 1.6(6) . . . . ?
C60 C59 C58 C57 -0.8(8) . . . . ?
C60 C59 C58 C62 178.6(5) . . . . ?
C16 C24 C25 C26 179.8(6) . . . . ?
C16 C24 C25 C32 -0.1(10) . . . . ?
C16 C24 C29 C28 178.4(7) . . . . ?
C16 C24 C29 C30 0.9(12) . . . . ?
C59 C58 C57 C56 1.7(8) . . . . ?
C40 C6 C5 N1 1.6(7) . . . . ?
C40 C6 C5 C10 179.9(5) . . . . ?
C40 C6 C7 C8 -178.0(5) . . . . ?
C40 C41 C42 C43 2.1(8) . . . . ?
C11 C10 C5 N1 -2.9(7) . . . . ?
C11 C10 C5 C6 178.8(5) . . . . ?
C11 C10 C9 C8 -178.9(5) . . . . ?
C11 C35 C34 C33 -2.3(7) . . . . ?
C53 C54 C55 C56 107.8(6) . . . . ?
C53 C54 C55 C60 -72.9(6) . . . . ?
C53 C52 C64 C65 -78.1(6) . . . . ?
C53 C52 C64 C67 40.8(6) . . . . ?
C53 C52 C64 C66 163.2(5) . . . . ?
C12 C13 C33 C34 1.4(7) . . . . ?
C75 C74 C79 C78 1.4(7) . . . . ?
C75 C76 C77 C78 -2.9(8) . . . . ?
C75 C76 C84 C85 90.9(6) . . . . ?
C75 C76 C84 C89 -94.6(6) . . . . ?
C73 C68 C69 C70 -0.6(7) . . . . ?
C73 C72 C74 C75 50.7(7) . . . . ?
C73 C72 C74 C79 -130.7(5) . . . . ?
C73 C72 C71 C70 0.0(7) . . . . ?
C74 C72 C73 C68 174.2(4) . . . . ?
C74 C72 C71 C70 -175.8(4) . . . . ?
C74 C75 C76 C77 4.3(8) . . . . ?
C74 C75 C76 C84 -176.3(5) . . . . ?
C74 C79 C78 C77 -0.1(8) . . . . ?
C74 C79 C78 C80 -176.7(5) . . . . ?
C33 C13 C12 C11 -2.8(7) . . . . ?
C76 C75 C74 C72 175.1(5) . . . . ?
C76 C75 C74 C79 -3.5(7) . . . . ?
C76 C77 C78 C79 0.9(8) . . . . ?
C76 C77 C78 C80 177.3(5) . . . . ?
C76 C84 C85 C86 173.8(5) . . . . ?
C76 C84 C85 C92 -8.8(8) . . . . ?
C76 C84 C89 C88 -173.0(5) . . . . ?
C76 C84 C89 C90 7.5(8) . . . . ?
C17 C18 C20 C21 9.1(8) . . . . ?
C17 C18 C20 C23 128.6(6) . . . . ?
C17 C18 C20 C22 -113.1(7) . . . . ?
C17 C18 C19 C14 4.0(8) . . . . ?
C34 C35 C11 C10 176.1(4) . . . . ?
C34 C35 C11 C12 0.9(7) . . . . ?
C77 C76 C84 C85 -89.6(6) . . . . ?
C77 C76 C84 C89 84.9(6) . . . . ?
C77 C78 C80 C81 -119.0(6) . . . . ?
C77 C78 C80 C83 122.1(6) . . . . ?
C77 C78 C80 C82 0.9(9) . . . . ?
C20 C18 C17 C16 175.7(5) . . . . ?
C20 C18 C19 C14 -174.8(5) . . . . ?
C41 C40 C45 C44 1.4(7) . . . . ?
C41 C40 C45 C46 -177.7(5) . . . . ?
C84 C76 C77 C78 177.7(5) . . . . ?
C84 C85 C86 C87 -2.5(10) . . . . ?
C84 C89 C88 C87 1.0(9) . . . . ?
C19 C14 C13 C12 -115.3(5) . . . . ?
C19 C14 C13 C33 59.2(6) . . . . ?
C19 C14 C15 N2 177.5(4) . . . . ?
C19 C14 C15 C16 -0.2(7) . . . . ?
C19 C18 C17 C16 -3.0(8) . . . . ?
C19 C18 C20 C21 -172.3(5) . . . . ?
C19 C18 C20 C23 -52.7(7) . . . . ?
C19 C18 C20 C22 65.6(7) . . . . ?
C79 C78 C80 C81 57.4(7) . . . . ?
C79 C78 C80 C83 -61.5(7) . . . . ?
C79 C78 C80 C82 177.3(6) . . . . ?
C71 C72 C73 C68 -1.3(6) . . . . ?
C71 C72 C74 C75 -133.7(5) . . . . ?
C71 C72 C74 C79 44.9(6) . . . . ?
C36 C8 C7 C6 -178.5(5) . . . . ?
C36 C8 C9 C10 176.7(5) . . . . ?
C64 C52 C53 C54 176.3(5) . . . . ?
C63 C56 C55 C54 -3.1(7) . . . . ?
C63 C56 C55 C60 177.6(5) . . . . ?
C63 C56 C57 C58 -179.9(5) . . . . ?
C57 C56 C55 C54 177.3(5) . . . . ?
C57 C56 C55 C60 -2.0(7) . . . . ?
C85 C84 C89 C88 1.5(8) . . . . ?
C85 C84 C89 C90 -178.1(6) . . . . ?
C43 C44 C45 C40 -1.3(8) . . . . ?
C43 C44 C45 C46 177.9(5) . . . . ?
C44 C43 C42 C41 -1.8(8) . . . . ?
C89 C84 C85 C86 -0.7(8) . . . . ?
C89 C84 C85 C92 176.7(6) . . . . ?
C89 C88 C87 C86 -4.1(10) . . . . ?
C89 C88 C87 C91 178.5(7) . . . . ?
C42 C43 C44 C45 1.4(8) . . . . ?
C45 C40 C41 C42 -1.8(7) . . . . ?
C45 C40 C41 C48 177.8(5) . . . . ?
C25 C24 C16 C15 -95.1(7) . . . . ?
C25 C24 C16 C17 88.5(7) . . . . ?
C25 C24 C29 C28 -0.7(11) . . . . ?
C25 C24 C29 C30 -178.2(9) . . . . ?
C88 C87 C86 C85 4.8(10) . . . . ?
C48 C41 C42 C43 -177.6(5) . . . . ?
C29 C24 C16 C15 85.8(7) . . . . ?
C29 C24 C16 C17 -90.6(7) . . . . ?
C29 C24 C25 C26 -1.1(10) . . . . ?
C29 C24 C25 C32 179.0(8) . . . . ?
C61 C60 C59 C58 -178.7(5) . . . . ?
C26 C27 C28 C29 -3.5(12) . . . . ?
C62 C58 C57 C56 -177.8(5) . . . . ?
C47 C43 C44 C45 -176.0(5) . . . . ?
C47 C43 C42 C41 175.6(5) . . . . ?
C90 C89 C88 C87 -179.4(6) . . . . ?
C28 C27 C26 C25 1.6(12) . . . . ?
C92 C85 C86 C87 -180.0(6) . . . . ?
C31 C27 C26 C25 -179.0(8) . . . . ?
C31 C27 C28 C29 177.2(8) . . . . ?
C32 C25 C26 C27 -179.5(8) . . . . ?
C91 C87 C86 C85 -177.7(7) . . . . ?
C30 C29 C28 C27 -179.4(9) . . . . ?

loop_
_smtbx_masks_void_nr
_smtbx_masks_void_average_x
_smtbx_masks_void_average_y
_smtbx_masks_void_average_z
_smtbx_masks_void_volume
_smtbx_masks_void_count_electrons
_smtbx_masks_void_content
1 -0.223 -0.716 0.259 2315.2 397.9 '7.6 C4H10O2'
2 0.189 0.408 0.658 11.2 0.0 ?
3 0.311 0.908 0.842 11.2 0.0 ?
4 0.689 0.092 0.158 11.2 0.0 ?
5 0.811 0.592 0.342 11.2 0.0 ?
